data_4065086
loop_
_publ_author_name
'Schuecker, Raffael'
'Zirakzadeh, Afrooz'
'Mereiter, Kurt'
'Spindler, Felix'
'Weissensteiner, Walter'

_publ_section_title
;
 Synthesis, Coordination Behavior, and Structural Features of Chiral
 Amino-, Pyrazolyl-, and Phosphino-Substituted Ferrocenyloxazolines and
 Their Application in Asymmetric Hydrogenations
;
_journal_issue 17
_journal_name_full Organometallics
_journal_page_first 4711
_journal_paper_doi 10.1021/om200557c
_journal_volume 30
_journal_year 2011
_chemical_absolute_configuration ad
_chemical_formula_moiety 'C33 H30 Cl2 Fe N O P Pd, C H Cl3'
_chemical_formula_sum 'C34 H31 Cl5 Fe N O P Pd'
_chemical_formula_weight 840.07
_chemical_name_common '1455 rasc457 [PdCl~2~((4S,1'R,R~Fc~)-19)].CHCl~3~'
_chemical_name_systematic
; 
Dichloro[(4S,1'R,R~Fc~)-2-(4,5-dihydro-4-phenyloxazol-2-yl)-1-
[1-(diphenylphosphino)ethyl]-ferrocene-N,P]palladium chloroform solvate
;
_space_group_IT_number 4
_symmetry_cell_setting monoclinic
_symmetry_space_group_name_Hall 'P 2yb'
_symmetry_space_group_name_H-M 'P 1 21 1'
_atom_sites_solution_hydrogens geom
_atom_sites_solution_primary direct
_atom_sites_solution_secondary difmap
_audit_creation_method SHELXL-97
_cell_angle_alpha 90.00
_cell_angle_beta 102.759(1)
_cell_angle_gamma 90.00
_cell_formula_units_Z 2
_cell_length_a 12.1710(3)
_cell_length_b 10.8958(2)
_cell_length_c 13.1311(3)
_cell_measurement_reflns_used 6904
_cell_measurement_temperature 100(2)
_cell_measurement_theta_max 30.00
_cell_measurement_theta_min 2.45
_cell_volume 1698.35(7)
_computing_cell_refinement 'Bruker SAINT'
_computing_data_collection 'Bruker SMART'
_computing_data_reduction 'Bruker SAINT, SADABS, XPREP'
_computing_molecular_graphics 'Bruker SHELXTL'
_computing_publication_material 'Bruker SHELXTL'
_computing_structure_refinement 'SHELXL-97 (Sheldrick, 2008)'
_computing_structure_solution 'SHELXS-97 (Sheldrick, 2008)'
_diffrn_ambient_temperature 100(2)
_diffrn_measured_fraction_theta_full 0.990
_diffrn_measured_fraction_theta_max 0.990
_diffrn_measurement_device_type 'Bruker Smart APEX CCD'
_diffrn_measurement_method '\f and \w scans'
_diffrn_radiation_monochromator graphite
_diffrn_radiation_source 'fine-focus sealed tube'
_diffrn_radiation_type MoK\a
_diffrn_radiation_wavelength 0.71073
_diffrn_reflns_av_R_equivalents 0.0173
_diffrn_reflns_av_sigmaI/netI 0.0267
_diffrn_reflns_limit_h_max 15
_diffrn_reflns_limit_h_min -17
_diffrn_reflns_limit_k_max 15
_diffrn_reflns_limit_k_min -15
_diffrn_reflns_limit_l_max 18
_diffrn_reflns_limit_l_min -16
_diffrn_reflns_number 20100
_diffrn_reflns_theta_full 30.00
_diffrn_reflns_theta_max 30.00
_diffrn_reflns_theta_min 2.07
_diffrn_standards_decay_% 0
_exptl_absorpt_coefficient_mu 1.426
_exptl_absorpt_correction_T_max 0.89
_exptl_absorpt_correction_T_min 0.66
_exptl_absorpt_correction_type multi-scan
_exptl_absorpt_process_details 'program SADABS'
_exptl_crystal_colour orange
_exptl_crystal_density_diffrn 1.643
_exptl_crystal_density_method 'not measured'
_exptl_crystal_description prism
_exptl_crystal_F_000 844
_exptl_crystal_size_max 0.58
_exptl_crystal_size_mid 0.08
_exptl_crystal_size_min 0.08
_refine_diff_density_max 1.059
_refine_diff_density_min -0.353
_refine_diff_density_rms 0.072
_refine_ls_abs_structure_details 'Flack H D (1983), Acta Cryst. A39, 876-881'
_refine_ls_abs_structure_Flack -0.030(9)
_refine_ls_extinction_method none
_refine_ls_goodness_of_fit_ref 1.039
_refine_ls_hydrogen_treatment constr
_refine_ls_matrix_type full
_refine_ls_number_parameters 398
_refine_ls_number_reflns 9610
_refine_ls_number_restraints 1
_refine_ls_restrained_S_all 1.039
_refine_ls_R_factor_all 0.0247
_refine_ls_R_factor_gt 0.0230
_refine_ls_shift/su_max 0.001
_refine_ls_shift/su_mean 0.000
_refine_ls_structure_factor_coef Fsqd
_refine_ls_weighting_details 'calc w=1/[\s^2^(Fo^2^)+(0.0315P)^2^+0.3050P] where P=(Fo^2^+2Fc^2^)/3'
_refine_ls_weighting_scheme calc
_refine_ls_wR_factor_gt 0.0541
_refine_ls_wR_factor_ref 0.0549
_reflns_number_gt 9260
_reflns_number_total 9610
_reflns_threshold_expression >2sigma(I)
_cod_data_source_file om200557c_si_002.cif
_cod_data_source_block PdCl2-SRR19
_cod_depositor_comments
;
The following automatic conversions were performed:

'_symmetry_cell_setting' value 'Monoclinic' changed to 'monoclinic'
according to /home/saulius/struct/CIF-dictionaries/cif_core.dic
dictionary named 'cif_core.dic' version 2.4.1 from 2010-06-29.

Automatic conversion script
Id: cif_fix_values 1715 2011-07-08 13:25:40Z adriana 
;
_cod_original_sg_symbol_H-M P2(1)
_cod_database_code 4065086

loop_
_symmetry_equiv_pos_as_xyz
'x, y, z'
'-x, y+1/2, -z'

loop_
_atom_site_label
_atom_site_type_symbol
_atom_site_fract_x
_atom_site_fract_y
_atom_site_fract_z
_atom_site_U_iso_or_equiv
_atom_site_adp_type
_atom_site_occupancy
_atom_site_symmetry_multiplicity
_atom_site_calc_flag
_atom_site_refinement_flags
Pd1 Pd 0.639973(11) 0.500078(12) 0.287421(10) 0.01167(3) Uani 1 1 d .
Fe1 Fe 0.33964(2) 0.36621(2) 0.30295(2) 0.01540(6) Uani 1 1 d .
Cl1 Cl 0.71578(5) 0.62009(5) 0.42772(4) 0.02046(10) Uani 1 1 d .
Cl2 Cl 0.58601(4) 0.68005(4) 0.18725(4) 0.01785(9) Uani 1 1 d .
P1 P 0.68011(4) 0.33248(4) 0.38771(4) 0.01274(9) Uani 1 1 d .
O1 O 0.43052(12) 0.34998(14) 0.02646(11) 0.0204(3) Uani 1 1 d .
N1 N 0.57743(15) 0.40483(15) 0.15292(13) 0.0154(3) Uani 1 1 d .
C1 C 0.46125(16) 0.23460(17) 0.29675(15) 0.0145(3) Uani 1 1 d .
C2 C 0.41805(16) 0.29080(17) 0.19564(15) 0.0154(3) Uani 1 1 d .
C3 C 0.29908(17) 0.26916(18) 0.16638(17) 0.0191(4) Uani 1 1 d .
H3 H 0.2498 0.2955 0.1037 0.023 Uiso 1 1 calc R
C4 C 0.26833(18) 0.20148(19) 0.24764(17) 0.0210(4) Uani 1 1 d .
H4 H 0.1944 0.1746 0.2491 0.025 Uiso 1 1 calc R
C5 C 0.36674(18) 0.18061(18) 0.32666(16) 0.0187(4) Uani 1 1 d .
H5 H 0.3691 0.1372 0.3899 0.022 Uiso 1 1 calc R
C6 C 0.40522(17) 0.5112(2) 0.39848(16) 0.0205(4) Uani 1 1 d .
H6 H 0.4821 0.5240 0.4312 0.025 Uiso 1 1 calc R
C7 C 0.34957(19) 0.55419(19) 0.29789(18) 0.0235(4) Uani 1 1 d .
H7 H 0.3832 0.6002 0.2513 0.028 Uiso 1 1 calc R
C8 C 0.23536(19) 0.5166(2) 0.27916(19) 0.0261(5) Uani 1 1 d .
H8 H 0.1791 0.5335 0.2181 0.031 Uiso 1 1 calc R
C9 C 0.21964(19) 0.4494(2) 0.36747(19) 0.0244(4) Uani 1 1 d .
H9 H 0.1509 0.4135 0.3756 0.029 Uiso 1 1 calc R
C10 C 0.32380(19) 0.44476(19) 0.44150(17) 0.0217(4) Uani 1 1 d .
H10 H 0.3374 0.4051 0.5075 0.026 Uiso 1 1 calc R
C11 C 0.58184(16) 0.20217(17) 0.34591(14) 0.0147(3) Uani 1 1 d .
H11 H 0.5796 0.1549 0.4107 0.018 Uiso 1 1 calc R
C12 C 0.62590(18) 0.11230(19) 0.27320(16) 0.0199(4) Uani 1 1 d .
H12A H 0.5708 0.0465 0.2517 0.030 Uiso 1 1 calc R
H12B H 0.6976 0.0769 0.3104 0.030 Uiso 1 1 calc R
H12C H 0.6373 0.1564 0.2113 0.030 Uiso 1 1 calc R
C13 C 0.48037(16) 0.35278(17) 0.12822(14) 0.0155(3) Uani 1 1 d .
C14 C 0.61116(18) 0.44085(18) 0.05337(15) 0.0188(4) Uani 1 1 d .
H14 H 0.6343 0.5291 0.0572 0.023 Uiso 1 1 calc R
C15 C 0.49983(19) 0.4258(2) -0.02650(16) 0.0212(4) Uani 1 1 d .
H15A H 0.4639 0.5065 -0.0459 0.025 Uiso 1 1 calc R
H15B H 0.5118 0.3847 -0.0904 0.025 Uiso 1 1 calc R
C16 C 0.81824(16) 0.27135(17) 0.38750(15) 0.0151(3) Uani 1 1 d .
C17 C 0.87141(18) 0.18760(19) 0.46395(15) 0.0185(4) Uani 1 1 d .
H17 H 0.8352 0.1628 0.5177 0.022 Uiso 1 1 calc R
C18 C 0.97648(18) 0.14129(19) 0.46102(16) 0.0207(4) Uani 1 1 d .
H18 H 1.0130 0.0863 0.5139 0.025 Uiso 1 1 calc R
C19 C 1.02879(18) 0.1744(2) 0.38153(17) 0.0224(4) Uani 1 1 d .
H19 H 1.1009 0.1422 0.3800 0.027 Uiso 1 1 calc R
C20 C 0.97590(18) 0.2546(2) 0.30422(17) 0.0231(4) Uani 1 1 d .
H20 H 1.0111 0.2755 0.2488 0.028 Uiso 1 1 calc R
C21 C 0.87130(17) 0.30460(19) 0.30727(16) 0.0188(4) Uani 1 1 d .
H21 H 0.8361 0.3611 0.2551 0.023 Uiso 1 1 calc R
C22 C 0.68073(17) 0.35115(16) 0.52511(14) 0.0151(3) Uani 1 1 d .
C23 C 0.58344(18) 0.32985(18) 0.56224(16) 0.0189(4) Uani 1 1 d .
H23 H 0.5161 0.3049 0.5153 0.023 Uiso 1 1 calc R
C24 C 0.5849(2) 0.34510(19) 0.66788(17) 0.0236(4) Uani 1 1 d .
H24 H 0.5180 0.3326 0.6926 0.028 Uiso 1 1 calc R
C25 C 0.6836(2) 0.3785(2) 0.73682(16) 0.0261(5) Uani 1 1 d .
H25 H 0.6846 0.3872 0.8090 0.031 Uiso 1 1 calc R
C26 C 0.7808(2) 0.39924(19) 0.70122(17) 0.0243(4) Uani 1 1 d .
H26 H 0.8484 0.4215 0.7490 0.029 Uiso 1 1 calc R
C27 C 0.77951(18) 0.38750(18) 0.59557(16) 0.0189(4) Uani 1 1 d .
H27 H 0.8458 0.4042 0.5710 0.023 Uiso 1 1 calc R
C28 C 0.70659(18) 0.3622(2) 0.03354(15) 0.0216(4) Uani 1 1 d .
C29 C 0.6912(2) 0.2391(2) 0.00991(17) 0.0264(5) Uani 1 1 d .
H29 H 0.6199 0.2025 0.0079 0.032 Uiso 1 1 calc R
C30 C 0.7789(3) 0.1674(3) -0.0111(2) 0.0406(7) Uani 1 1 d .
H30 H 0.7679 0.0824 -0.0262 0.049 Uiso 1 1 calc R
C31 C 0.8821(3) 0.2220(4) -0.0096(2) 0.0525(9) Uani 1 1 d .
H31 H 0.9421 0.1744 -0.0243 0.063 Uiso 1 1 calc R
C32 C 0.8979(3) 0.3445(4) 0.0131(2) 0.0517(9) Uani 1 1 d .
H32 H 0.9689 0.3812 0.0138 0.062 Uiso 1 1 calc R
C33 C 0.8111(2) 0.4158(3) 0.03533(19) 0.0353(6) Uani 1 1 d .
H33 H 0.8229 0.5004 0.0516 0.042 Uiso 1 1 calc R
C34 C 0.8601(2) 0.7739(3) 0.2441(2) 0.0334(5) Uani 1 1 d .
H34 H 0.7870 0.7359 0.2503 0.040 Uiso 1 1 calc R
Cl3 Cl 0.90009(6) 0.88084(7) 0.34503(7) 0.0510(2) Uani 1 1 d .
Cl4 Cl 0.96181(7) 0.65693(8) 0.25358(6) 0.04666(18) Uani 1 1 d .
Cl5 Cl 0.84073(9) 0.84643(17) 0.12245(8) 0.1012(6) Uani 1 1 d .

loop_
_atom_site_aniso_label
_atom_site_aniso_U_11
_atom_site_aniso_U_22
_atom_site_aniso_U_33
_atom_site_aniso_U_23
_atom_site_aniso_U_13
_atom_site_aniso_U_12
Pd1 0.01306(6) 0.01147(5) 0.01085(6) -0.00027(5) 0.00344(4) -0.00113(5)
Fe1 0.01520(13) 0.01296(13) 0.01945(14) -0.00179(9) 0.00686(11) -0.00083(9)
Cl1 0.0287(3) 0.0172(2) 0.0144(2) -0.00292(15) 0.00243(18) -0.00661(17)
Cl2 0.0202(2) 0.0151(2) 0.0184(2) 0.00363(15) 0.00486(17) 0.00175(16)
P1 0.0146(2) 0.0130(2) 0.0112(2) 0.00013(15) 0.00426(17) -0.00014(16)
O1 0.0198(7) 0.0279(8) 0.0127(6) -0.0011(5) 0.0019(5) -0.0028(6)
N1 0.0206(8) 0.0160(8) 0.0106(7) 0.0004(5) 0.0056(6) -0.0024(6)
C1 0.0166(9) 0.0129(8) 0.0149(8) -0.0021(6) 0.0057(7) -0.0002(6)
C2 0.0172(9) 0.0145(8) 0.0149(8) -0.0021(6) 0.0046(7) -0.0005(6)
C3 0.0173(9) 0.0188(9) 0.0204(9) -0.0036(7) 0.0026(8) -0.0013(7)
C4 0.0185(10) 0.0168(9) 0.0290(11) -0.0047(7) 0.0083(8) -0.0039(7)
C5 0.0217(10) 0.0136(8) 0.0235(10) -0.0019(7) 0.0109(8) -0.0025(7)
C6 0.0203(9) 0.0150(9) 0.0269(9) -0.0073(8) 0.0071(7) -0.0002(7)
C7 0.0277(11) 0.0136(9) 0.0318(12) -0.0003(8) 0.0123(9) 0.0019(8)
C8 0.0232(10) 0.0234(12) 0.0324(11) 0.0001(8) 0.0076(8) 0.0081(8)
C9 0.0201(10) 0.0216(9) 0.0350(12) -0.0070(8) 0.0137(9) 0.0006(8)
C10 0.0258(11) 0.0185(9) 0.0238(10) -0.0045(7) 0.0119(9) 0.0008(8)
C11 0.0172(9) 0.0139(8) 0.0145(8) -0.0002(6) 0.0070(7) 0.0005(6)
C12 0.0208(10) 0.0154(9) 0.0243(10) -0.0039(7) 0.0068(8) 0.0001(7)
C13 0.0171(9) 0.0164(8) 0.0130(8) -0.0015(6) 0.0035(7) 0.0006(6)
C14 0.0278(11) 0.0187(9) 0.0114(8) -0.0001(7) 0.0078(7) -0.0055(7)
C15 0.0281(11) 0.0217(10) 0.0142(9) 0.0012(7) 0.0058(8) 0.0007(8)
C16 0.0167(9) 0.0152(8) 0.0141(8) 0.0000(6) 0.0047(7) 0.0008(6)
C17 0.0207(10) 0.0188(9) 0.0167(9) 0.0018(7) 0.0057(7) 0.0026(7)
C18 0.0224(10) 0.0195(10) 0.0188(9) 0.0004(7) 0.0017(8) 0.0038(7)
C19 0.0159(9) 0.0265(10) 0.0247(10) -0.0003(8) 0.0042(8) 0.0037(7)
C20 0.0184(10) 0.0307(11) 0.0215(10) 0.0025(8) 0.0072(8) 0.0007(8)
C21 0.0158(9) 0.0231(9) 0.0185(9) 0.0029(7) 0.0056(7) 0.0007(7)
C22 0.0210(9) 0.0130(8) 0.0121(8) 0.0006(6) 0.0056(7) 0.0013(6)
C23 0.0251(10) 0.0146(8) 0.0193(9) 0.0014(7) 0.0100(8) 0.0007(7)
C24 0.0397(13) 0.0161(9) 0.0197(10) 0.0008(7) 0.0165(9) 0.0024(8)
C25 0.0469(14) 0.0193(9) 0.0142(9) 0.0017(7) 0.0112(9) 0.0046(9)
C26 0.0355(12) 0.0178(10) 0.0167(10) -0.0012(7) -0.0002(9) 0.0045(8)
C27 0.0225(10) 0.0155(9) 0.0184(9) 0.0001(7) 0.0037(8) 0.0029(7)
C28 0.0224(10) 0.0327(11) 0.0106(8) -0.0001(7) 0.0056(7) -0.0032(8)
C29 0.0332(13) 0.0284(11) 0.0210(10) 0.0042(8) 0.0129(9) 0.0063(9)
C30 0.0492(17) 0.0453(16) 0.0323(13) 0.0042(11) 0.0197(12) 0.0197(13)
C31 0.0376(17) 0.088(3) 0.0343(15) 0.0018(15) 0.0136(13) 0.0272(17)
C32 0.0262(14) 0.098(3) 0.0332(15) -0.0032(16) 0.0113(11) -0.0030(15)
C33 0.0303(13) 0.0576(17) 0.0198(11) -0.0032(10) 0.0094(10) -0.0116(11)
C34 0.0273(13) 0.0423(14) 0.0284(12) 0.0079(10) 0.0012(10) -0.0096(10)
Cl3 0.0327(3) 0.0306(3) 0.0797(6) -0.0172(3) -0.0091(3) 0.0027(3)
Cl4 0.0551(5) 0.0485(4) 0.0389(4) -0.0121(3) 0.0157(3) 0.0050(3)
Cl5 0.0544(6) 0.1895(16) 0.0566(6) 0.0740(8) 0.0055(5) 0.0126(7)

loop_
_atom_type_symbol
_atom_type_description
_atom_type_scat_dispersion_real
_atom_type_scat_dispersion_imag
_atom_type_scat_source
C C 0.0033 0.0016 'International Tables Vol C Tables 4.2.6.8 and 6.1.1.4'
H H 0.0000 0.0000 'International Tables Vol C Tables 4.2.6.8 and 6.1.1.4'
N N 0.0061 0.0033 'International Tables Vol C Tables 4.2.6.8 and 6.1.1.4'
O O 0.0106 0.0060 'International Tables Vol C Tables 4.2.6.8 and 6.1.1.4'
P P 0.1023 0.0942 'International Tables Vol C Tables 4.2.6.8 and 6.1.1.4'
Cl Cl 0.1484 0.1585 'International Tables Vol C Tables 4.2.6.8 and 6.1.1.4'
Fe Fe 0.3463 0.8444 'International Tables Vol C Tables 4.2.6.8 and 6.1.1.4'
Pd Pd -0.9988 1.0072 'International Tables Vol C Tables 4.2.6.8 and 6.1.1.4'

loop_
_geom_angle_atom_site_label_1
_geom_angle_atom_site_label_2
_geom_angle_atom_site_label_3
_geom_angle
N1 Pd1 P1 94.89(5)
N1 Pd1 Cl1 174.47(5)
P1 Pd1 Cl1 89.757(19)
N1 Pd1 Cl2 86.33(5)
P1 Pd1 Cl2 175.725(18)
Cl1 Pd1 Cl2 89.257(18)
C2 Fe1 C3 41.06(8)
C2 Fe1 C7 109.84(8)
C3 Fe1 C7 119.45(9)
C2 Fe1 C9 161.07(9)
C3 Fe1 C9 122.24(9)
C7 Fe1 C9 68.02(9)
C2 Fe1 C8 125.71(9)
C3 Fe1 C8 104.93(9)
C7 Fe1 C8 40.37(9)
C9 Fe1 C8 40.45(9)
C2 Fe1 C4 68.27(8)
C3 Fe1 C4 40.33(8)
C7 Fe1 C4 151.99(9)
C9 Fe1 C4 104.34(9)
C8 Fe1 C4 116.39(9)
C2 Fe1 C10 158.01(8)
C3 Fe1 C10 159.75(9)
C7 Fe1 C10 68.38(9)
C9 Fe1 C10 40.35(9)
C8 Fe1 C10 68.11(9)
C4 Fe1 C10 124.12(9)
C2 Fe1 C5 68.02(8)
C3 Fe1 C5 67.97(8)
C7 Fe1 C5 167.06(9)
C9 Fe1 C5 118.36(9)
C8 Fe1 C5 151.46(9)
C4 Fe1 C5 40.33(8)
C10 Fe1 C5 108.52(9)
C2 Fe1 C6 123.40(8)
C3 Fe1 C6 156.04(8)
C7 Fe1 C6 40.45(9)
C9 Fe1 C6 68.08(9)
C8 Fe1 C6 67.97(9)
C4 Fe1 C6 163.58(9)
C10 Fe1 C6 40.87(8)
C5 Fe1 C6 129.14(9)
C2 Fe1 C1 41.27(7)
C3 Fe1 C1 69.18(8)
C7 Fe1 C1 129.82(8)
C9 Fe1 C1 154.06(9)
C8 Fe1 C1 165.33(9)
C4 Fe1 C1 68.40(8)
C10 Fe1 C1 121.94(8)
C5 Fe1 C1 40.21(7)
C6 Fe1 C1 111.66(8)
C16 P1 C22 104.07(9)
C16 P1 C11 104.82(9)
C22 P1 C11 103.90(8)
C16 P1 Pd1 112.41(6)
C22 P1 Pd1 116.45(6)
C11 P1 Pd1 113.96(6)
C13 O1 C15 106.24(15)
C13 N1 C14 107.90(16)
C13 N1 Pd1 125.99(13)
C14 N1 Pd1 119.77(12)
C5 C1 C2 105.99(17)
C5 C1 C11 123.68(17)
C2 C1 C11 127.72(17)
C5 C1 Fe1 69.37(11)
C2 C1 Fe1 68.09(10)
C11 C1 Fe1 141.23(13)
C3 C2 C1 108.44(17)
C3 C2 C13 123.06(17)
C1 C2 C13 128.40(17)
C3 C2 Fe1 69.67(11)
C1 C2 Fe1 70.63(10)
C13 C2 Fe1 128.33(14)
C4 C3 C2 107.67(18)
C4 C3 Fe1 70.18(12)
C2 C3 Fe1 69.27(11)
C4 C3 H3 126.2
C2 C3 H3 126.2
Fe1 C3 H3 126.0
C3 C4 C5 108.30(18)
C3 C4 Fe1 69.49(11)
C5 C4 Fe1 70.08(11)
C3 C4 H4 125.8
C5 C4 H4 125.8
Fe1 C4 H4 126.2
C4 C5 C1 109.59(18)
C4 C5 Fe1 69.60(12)
C1 C5 Fe1 70.41(11)
C4 C5 H5 125.2
C1 C5 H5 125.2
Fe1 C5 H5 126.4
C7 C6 C10 107.57(19)
C7 C6 Fe1 69.36(12)
C10 C6 Fe1 69.30(12)
C7 C6 H6 126.2
C10 C6 H6 126.2
Fe1 C6 H6 126.7
C8 C7 C6 108.26(19)
C8 C7 Fe1 69.83(12)
C6 C7 Fe1 70.19(12)
C8 C7 H7 125.9
C6 C7 H7 125.9
Fe1 C7 H7 125.7
C7 C8 C9 108.1(2)
C7 C8 Fe1 69.79(12)
C9 C8 Fe1 69.76(12)
C7 C8 H8 125.9
C9 C8 H8 125.9
Fe1 C8 H8 126.1
C10 C9 C8 108.5(2)
C10 C9 Fe1 69.98(12)
C8 C9 Fe1 69.79(12)
C10 C9 H9 125.8
C8 C9 H9 125.8
Fe1 C9 H9 126.0
C9 C10 C6 107.57(19)
C9 C10 Fe1 69.67(12)
C6 C10 Fe1 69.82(11)
C9 C10 H10 126.2
C6 C10 H10 126.2
Fe1 C10 H10 125.9
C1 C11 C12 108.77(15)
C1 C11 P1 116.68(13)
C12 C11 P1 112.22(13)
C1 C11 H11 106.2
C12 C11 H11 106.2
P1 C11 H11 106.2
C11 C12 H12A 109.5
C11 C12 H12B 109.5
H12A C12 H12B 109.5
C11 C12 H12C 109.5
H12A C12 H12C 109.5
H12B C12 H12C 109.5
N1 C13 O1 116.74(17)
N1 C13 C2 128.71(18)
O1 C13 C2 114.49(17)
N1 C14 C28 111.64(16)
N1 C14 C15 101.39(16)
C28 C14 C15 114.81(17)
N1 C14 H14 109.6
C28 C14 H14 109.6
C15 C14 H14 109.6
O1 C15 C14 104.56(15)
O1 C15 H15A 110.8
C14 C15 H15A 110.8
O1 C15 H15B 110.8
C14 C15 H15B 110.8
H15A C15 H15B 108.9
C21 C16 C17 119.34(18)
C21 C16 P1 119.30(15)
C17 C16 P1 121.32(15)
C18 C17 C16 120.00(18)
C18 C17 H17 120.0
C16 C17 H17 120.0
C17 C18 C19 120.50(19)
C17 C18 H18 119.8
C19 C18 H18 119.8
C20 C19 C18 120.00(19)
C20 C19 H19 120.0
C18 C19 H19 120.0
C19 C20 C21 120.3(2)
C19 C20 H20 119.8
C21 C20 H20 119.8
C20 C21 C16 119.78(19)
C20 C21 H21 120.1
C16 C21 H21 120.1
C23 C22 C27 119.09(18)
C23 C22 P1 120.74(15)
C27 C22 P1 120.16(15)
C24 C23 C22 120.2(2)
C24 C23 H23 119.9
C22 C23 H23 119.9
C25 C24 C23 120.0(2)
C25 C24 H24 120.0
C23 C24 H24 120.0
C26 C25 C24 120.38(19)
C26 C25 H25 119.8
C24 C25 H25 119.8
C25 C26 C27 120.0(2)
C25 C26 H26 120.0
C27 C26 H26 120.0
C26 C27 C22 120.2(2)
C26 C27 H27 119.9
C22 C27 H27 119.9
C29 C28 C33 119.3(2)
C29 C28 C14 121.2(2)
C33 C28 C14 119.5(2)
C28 C29 C30 121.1(3)
C28 C29 H29 119.5
C30 C29 H29 119.5
C31 C30 C29 119.1(3)
C31 C30 H30 120.5
C29 C30 H30 120.5
C32 C31 C30 120.2(3)
C32 C31 H31 119.9
C30 C31 H31 119.9
C31 C32 C33 120.7(3)
C31 C32 H32 119.6
C33 C32 H32 119.6
C32 C33 C28 119.6(3)
C32 C33 H33 120.2
C28 C33 H33 120.2
Cl5 C34 Cl3 110.42(16)
Cl5 C34 Cl4 109.98(16)
Cl3 C34 Cl4 110.74(14)
Cl5 C34 H34 108.5
Cl3 C34 H34 108.5
Cl4 C34 H34 108.5

loop_
_geom_bond_atom_site_label_1
_geom_bond_atom_site_label_2
_geom_bond_distance
Pd1 N1 2.0450(16)
Pd1 P1 2.2413(5)
Pd1 Cl1 2.2813(5)
Pd1 Cl2 2.3717(5)
Fe1 C2 2.0409(19)
Fe1 C3 2.046(2)
Fe1 C7 2.054(2)
Fe1 C9 2.054(2)
Fe1 C8 2.054(2)
Fe1 C4 2.055(2)
Fe1 C10 2.058(2)
Fe1 C5 2.062(2)
Fe1 C6 2.065(2)
Fe1 C1 2.0753(19)
P1 C16 1.809(2)
P1 C22 1.8141(19)
P1 C11 1.8595(19)
O1 C13 1.340(2)
O1 C15 1.462(3)
N1 C13 1.286(3)
N1 C14 1.506(2)
C1 C5 1.422(3)
C1 C2 1.451(3)
C1 C11 1.509(3)
C2 C3 1.433(3)
C2 C13 1.453(3)
C3 C4 1.414(3)
C3 H3 0.9500
C4 C5 1.419(3)
C4 H4 0.9500
C5 H5 0.9500
C6 C7 1.424(3)
C6 C10 1.439(3)
C6 H6 0.9500
C7 C8 1.418(3)
C7 H7 0.9500
C8 C9 1.420(3)
C8 H8 0.9500
C9 C10 1.418(3)
C9 H9 0.9500
C10 H10 0.9500
C11 C12 1.544(3)
C11 H11 1.0000
C12 H12A 0.9800
C12 H12B 0.9800
C12 H12C 0.9800
C14 C28 1.512(3)
C14 C15 1.528(3)
C14 H14 1.0000
C15 H15A 0.9900
C15 H15B 0.9900
C16 C21 1.399(3)
C16 C17 1.404(3)
C17 C18 1.383(3)
C17 H17 0.9500
C18 C19 1.385(3)
C18 H18 0.9500
C19 C20 1.385(3)
C19 H19 0.9500
C20 C21 1.394(3)
C20 H20 0.9500
C21 H21 0.9500
C22 C23 1.396(3)
C22 C27 1.403(3)
C23 C24 1.393(3)
C23 H23 0.9500
C24 C25 1.384(4)
C24 H24 0.9500
C25 C26 1.384(3)
C25 H25 0.9500
C26 C27 1.390(3)
C26 H26 0.9500
C27 H27 0.9500
C28 C29 1.380(3)
C28 C33 1.395(3)
C29 C30 1.399(3)
C29 H29 0.9500
C30 C31 1.386(5)
C30 H30 0.9500
C31 C32 1.372(6)
C31 H31 0.9500
C32 C33 1.393(4)
C32 H32 0.9500
C33 H33 0.9500
C34 Cl5 1.751(3)
C34 Cl3 1.751(3)
C34 Cl4 1.762(3)
C34 H34 1.0000

loop_
_geom_hbond_atom_site_label_D
_geom_hbond_atom_site_label_H
_geom_hbond_atom_site_label_A
_geom_hbond_distance_DH
_geom_hbond_distance_HA
_geom_hbond_distance_DA
_geom_hbond_angle_DHA
C34 H34 Cl1 1.00 2.94 3.684(3) 131.6
C34 H34 Cl2 1.00 2.48 3.410(3) 154.7

loop_
_geom_torsion_atom_site_label_1
_geom_torsion_atom_site_label_2
_geom_torsion_atom_site_label_3
_geom_torsion_atom_site_label_4
_geom_torsion
N1 Pd1 P1 C16 86.77(8)
Cl1 Pd1 P1 C16 -90.23(7)
N1 Pd1 P1 C22 -153.30(9)
Cl1 Pd1 P1 C22 29.70(8)
N1 Pd1 P1 C11 -32.31(8)
Cl1 Pd1 P1 C11 150.69(7)
P1 Pd1 N1 C13 76.20(17)
Cl2 Pd1 N1 C13 -99.69(16)
P1 Pd1 N1 C14 -135.25(14)
Cl2 Pd1 N1 C14 48.86(14)
C2 Fe1 C1 C5 -117.95(16)
C3 Fe1 C1 C5 -80.11(12)
C7 Fe1 C1 C5 168.31(13)
C9 Fe1 C1 C5 41.4(2)
C8 Fe1 C1 C5 -148.8(3)
C4 Fe1 C1 C5 -36.72(12)
C10 Fe1 C1 C5 80.93(14)
C6 Fe1 C1 C5 125.60(12)
C3 Fe1 C1 C2 37.84(11)
C7 Fe1 C1 C2 -73.74(14)
C9 Fe1 C1 C2 159.40(18)
C8 Fe1 C1 C2 -30.8(4)
C4 Fe1 C1 C2 81.23(12)
C10 Fe1 C1 C2 -161.12(11)
C5 Fe1 C1 C2 117.95(16)
C6 Fe1 C1 C2 -116.45(12)
C2 Fe1 C1 C11 123.5(3)
C3 Fe1 C1 C11 161.4(2)
C7 Fe1 C1 C11 49.8(3)
C9 Fe1 C1 C11 -77.1(3)
C8 Fe1 C1 C11 92.7(4)
C4 Fe1 C1 C11 -155.2(2)
C10 Fe1 C1 C11 -37.6(2)
C5 Fe1 C1 C11 -118.5(3)
C6 Fe1 C1 C11 7.1(2)
C5 C1 C2 C3 -0.3(2)
C11 C1 C2 C3 161.65(18)
Fe1 C1 C2 C3 -59.64(13)
C5 C1 C2 C13 -176.61(18)
C11 C1 C2 C13 -14.6(3)
Fe1 C1 C2 C13 124.1(2)
C5 C1 C2 Fe1 59.32(13)
C11 C1 C2 Fe1 -138.71(19)
C7 Fe1 C2 C3 -112.43(13)
C9 Fe1 C2 C3 -32.5(3)
C8 Fe1 C2 C3 -70.00(15)
C4 Fe1 C2 C3 37.63(12)
C10 Fe1 C2 C3 166.4(2)
C5 Fe1 C2 C3 81.24(12)
C6 Fe1 C2 C3 -155.45(12)
C1 Fe1 C2 C3 119.19(16)
C3 Fe1 C2 C1 -119.19(16)
C7 Fe1 C2 C1 128.38(12)
C9 Fe1 C2 C1 -151.7(2)
C8 Fe1 C2 C1 170.81(12)
C4 Fe1 C2 C1 -81.56(12)
C10 Fe1 C2 C1 47.2(3)
C5 Fe1 C2 C1 -37.96(11)
C6 Fe1 C2 C1 85.36(13)
C3 Fe1 C2 C13 116.7(2)
C7 Fe1 C2 C13 4.2(2)
C9 Fe1 C2 C13 84.2(3)
C8 Fe1 C2 C13 46.7(2)
C4 Fe1 C2 C13 154.3(2)
C10 Fe1 C2 C13 -77.0(3)
C5 Fe1 C2 C13 -162.1(2)
C6 Fe1 C2 C13 -38.8(2)
C1 Fe1 C2 C13 -124.2(2)
C1 C2 C3 C4 0.3(2)
C13 C2 C3 C4 176.84(18)
Fe1 C2 C3 C4 -59.93(14)
C1 C2 C3 Fe1 60.25(13)
C13 C2 C3 Fe1 -123.23(18)
C2 Fe1 C3 C4 118.78(17)
C7 Fe1 C3 C4 -154.36(13)
C9 Fe1 C3 C4 -73.11(15)
C8 Fe1 C3 C4 -113.38(14)
C10 Fe1 C3 C4 -46.4(3)
C5 Fe1 C3 C4 37.42(12)
C6 Fe1 C3 C4 177.46(18)
C1 Fe1 C3 C4 80.75(13)
C7 Fe1 C3 C2 86.86(13)
C9 Fe1 C3 C2 168.11(12)
C8 Fe1 C3 C2 127.84(12)
C4 Fe1 C3 C2 -118.78(17)
C10 Fe1 C3 C2 -165.2(2)
C5 Fe1 C3 C2 -81.36(12)
C6 Fe1 C3 C2 58.7(2)
C1 Fe1 C3 C2 -38.03(11)
C2 C3 C4 C5 -0.2(2)
Fe1 C3 C4 C5 -59.54(14)
C2 C3 C4 Fe1 59.36(13)
C2 Fe1 C4 C3 -38.30(12)
C7 Fe1 C4 C3 53.3(2)
C9 Fe1 C4 C3 123.35(13)
C8 Fe1 C4 C3 81.94(14)
C10 Fe1 C4 C3 162.36(12)
C5 Fe1 C4 C3 -119.49(18)
C6 Fe1 C4 C3 -176.4(3)
C1 Fe1 C4 C3 -82.87(13)
C2 Fe1 C4 C5 81.19(13)
C3 Fe1 C4 C5 119.49(18)
C7 Fe1 C4 C5 172.83(16)
C9 Fe1 C4 C5 -117.16(13)
C8 Fe1 C4 C5 -158.57(12)
C10 Fe1 C4 C5 -78.15(15)
C6 Fe1 C4 C5 -56.9(3)
C1 Fe1 C4 C5 36.62(11)
C3 C4 C5 C1 0.0(2)
Fe1 C4 C5 C1 -59.20(14)
C3 C4 C5 Fe1 59.18(14)
C2 C1 C5 C4 0.2(2)
C11 C1 C5 C4 -162.68(17)
Fe1 C1 C5 C4 58.71(14)
C2 C1 C5 Fe1 -58.49(12)
C11 C1 C5 Fe1 138.61(18)
C2 Fe1 C5 C4 -81.87(13)
C3 Fe1 C5 C4 -37.42(12)
C7 Fe1 C5 C4 -164.8(4)
C9 Fe1 C5 C4 78.41(14)
C8 Fe1 C5 C4 43.2(2)
C10 Fe1 C5 C4 121.30(13)
C6 Fe1 C5 C4 162.23(12)
C1 Fe1 C5 C4 -120.80(17)
C2 Fe1 C5 C1 38.93(11)
C3 Fe1 C5 C1 83.38(12)
C7 Fe1 C5 C1 -44.0(4)
C9 Fe1 C5 C1 -160.79(12)
C8 Fe1 C5 C1 164.05(17)
C4 Fe1 C5 C1 120.80(17)
C10 Fe1 C5 C1 -117.90(12)
C6 Fe1 C5 C1 -76.97(14)
C2 Fe1 C6 C7 81.56(14)
C3 Fe1 C6 C7 39.3(2)
C9 Fe1 C6 C7 -81.38(14)
C8 Fe1 C6 C7 -37.61(13)
C4 Fe1 C6 C7 -146.5(3)
C10 Fe1 C6 C7 -119.16(18)
C5 Fe1 C6 C7 169.18(12)
C1 Fe1 C6 C7 126.59(12)
C2 Fe1 C6 C10 -159.28(12)
C3 Fe1 C6 C10 158.48(19)
C7 Fe1 C6 C10 119.16(18)
C9 Fe1 C6 C10 37.78(13)
C8 Fe1 C6 C10 81.55(14)
C4 Fe1 C6 C10 -27.3(4)
C5 Fe1 C6 C10 -71.66(15)
C1 Fe1 C6 C10 -114.26(13)
C10 C6 C7 C8 0.7(2)
Fe1 C6 C7 C8 59.69(15)
C10 C6 C7 Fe1 -58.97(14)
C2 Fe1 C7 C8 122.25(13)
C3 Fe1 C7 C8 78.04(15)
C9 Fe1 C7 C8 -37.61(14)
C4 Fe1 C7 C8 41.4(2)
C10 Fe1 C7 C8 -81.21(14)
C5 Fe1 C7 C8 -159.7(3)
C6 Fe1 C7 C8 -119.14(18)
C1 Fe1 C7 C8 164.56(13)
C2 Fe1 C7 C6 -118.61(12)
C3 Fe1 C7 C6 -162.81(11)
C9 Fe1 C7 C6 81.54(13)
C8 Fe1 C7 C6 119.14(18)
C4 Fe1 C7 C6 160.59(17)
C10 Fe1 C7 C6 37.93(12)
C5 Fe1 C7 C6 -40.5(4)
C1 Fe1 C7 C6 -76.29(15)
C6 C7 C8 C9 -0.5(2)
Fe1 C7 C8 C9 59.45(15)
C6 C7 C8 Fe1 -59.91(15)
C2 Fe1 C8 C7 -78.45(15)
C3 Fe1 C8 C7 -118.15(14)
C9 Fe1 C8 C7 119.28(19)
C4 Fe1 C8 C7 -159.69(13)
C10 Fe1 C8 C7 81.91(14)
C5 Fe1 C8 C7 170.64(17)
C6 Fe1 C8 C7 37.68(13)
C1 Fe1 C8 C7 -53.9(4)
C2 Fe1 C8 C9 162.27(12)
C3 Fe1 C8 C9 122.57(14)
C7 Fe1 C8 C9 -119.28(19)
C4 Fe1 C8 C9 81.03(15)
C10 Fe1 C8 C9 -37.36(13)
C5 Fe1 C8 C9 51.4(2)
C6 Fe1 C8 C9 -81.59(14)
C1 Fe1 C8 C9 -173.1(3)
C7 C8 C9 C10 0.0(2)
Fe1 C8 C9 C10 59.50(15)
C7 C8 C9 Fe1 -59.47(15)
C2 Fe1 C9 C10 -169.2(2)
C3 Fe1 C9 C10 166.12(12)
C7 Fe1 C9 C10 -82.03(14)
C8 Fe1 C9 C10 -119.57(19)
C4 Fe1 C9 C10 126.39(13)
C5 Fe1 C9 C10 85.52(14)
C6 Fe1 C9 C10 -38.25(13)
C1 Fe1 C9 C10 56.5(2)
C2 Fe1 C9 C8 -49.7(3)
C3 Fe1 C9 C8 -74.31(16)
C7 Fe1 C9 C8 37.54(14)
C4 Fe1 C9 C8 -114.04(14)
C10 Fe1 C9 C8 119.57(19)
C5 Fe1 C9 C8 -154.91(13)
C6 Fe1 C9 C8 81.31(14)
C1 Fe1 C9 C8 176.03(17)
C8 C9 C10 C6 0.4(2)
Fe1 C9 C10 C6 59.79(14)
C8 C9 C10 Fe1 -59.38(15)
C7 C6 C10 C9 -0.7(2)
Fe1 C6 C10 C9 -59.70(14)
C7 C6 C10 Fe1 59.00(14)
C2 Fe1 C10 C9 170.7(2)
C3 Fe1 C10 C9 -35.9(3)
C7 Fe1 C10 C9 81.07(14)
C8 Fe1 C10 C9 37.45(13)
C4 Fe1 C10 C9 -70.40(16)
C5 Fe1 C10 C9 -112.31(14)
C6 Fe1 C10 C9 118.63(18)
C1 Fe1 C10 C9 -154.56(13)
C2 Fe1 C10 C6 52.1(3)
C3 Fe1 C10 C6 -154.5(2)
C7 Fe1 C10 C6 -37.56(13)
C9 Fe1 C10 C6 -118.63(18)
C8 Fe1 C10 C6 -81.17(14)
C4 Fe1 C10 C6 170.98(12)
C5 Fe1 C10 C6 129.07(13)
C1 Fe1 C10 C6 86.82(14)
C5 C1 C11 C12 100.4(2)
C2 C1 C11 C12 -58.6(2)
Fe1 C1 C11 C12 -160.74(17)
C5 C1 C11 P1 -131.44(17)
C2 C1 C11 P1 69.5(2)
Fe1 C1 C11 P1 -32.6(3)
C16 P1 C11 C1 -155.68(14)
C22 P1 C11 C1 95.38(15)
Pd1 P1 C11 C1 -32.37(15)
C16 P1 C11 C12 -29.23(16)
C22 P1 C11 C12 -138.17(14)
Pd1 P1 C11 C12 94.08(13)
C14 N1 C13 O1 -4.2(2)
Pd1 N1 C13 O1 147.34(14)
C14 N1 C13 C2 172.78(19)
Pd1 N1 C13 C2 -35.6(3)
C15 O1 C13 N1 -7.7(2)
C15 O1 C13 C2 174.86(17)
C3 C2 C13 N1 160.5(2)
C1 C2 C13 N1 -23.7(3)
Fe1 C2 C13 N1 71.3(3)
C3 C2 C13 O1 -22.4(3)
C1 C2 C13 O1 153.41(18)
Fe1 C2 C13 O1 -111.59(18)
C13 N1 C14 C28 -109.22(19)
Pd1 N1 C14 C28 97.11(17)
C13 N1 C14 C15 13.5(2)
Pd1 N1 C14 C15 -140.19(13)
C13 O1 C15 C14 15.7(2)
N1 C14 C15 O1 -17.21(19)
C28 C14 C15 O1 103.29(19)
C22 P1 C16 C21 -145.77(16)
C11 P1 C16 C21 105.41(17)
Pd1 P1 C16 C21 -18.90(18)
C22 P1 C16 C17 36.68(18)
C11 P1 C16 C17 -72.14(17)
Pd1 P1 C16 C17 163.56(14)
C21 C16 C17 C18 1.7(3)
P1 C16 C17 C18 179.21(16)
C16 C17 C18 C19 -1.7(3)
C17 C18 C19 C20 0.0(3)
C18 C19 C20 C21 1.6(3)
C19 C20 C21 C16 -1.6(3)
C17 C16 C21 C20 -0.1(3)
P1 C16 C21 C20 -177.66(16)
C16 P1 C22 C23 -144.10(16)
C11 P1 C22 C23 -34.61(18)
Pd1 P1 C22 C23 91.59(15)
C16 P1 C22 C27 35.97(17)
C11 P1 C22 C27 145.47(15)
Pd1 P1 C22 C27 -88.34(16)
C27 C22 C23 C24 0.2(3)
P1 C22 C23 C24 -179.68(15)
C22 C23 C24 C25 -1.6(3)
C23 C24 C25 C26 1.3(3)
C24 C25 C26 C27 0.5(3)
C25 C26 C27 C22 -1.8(3)
C23 C22 C27 C26 1.5(3)
P1 C22 C27 C26 -178.59(15)
N1 C14 C28 C29 67.9(2)
C15 C14 C28 C29 -46.7(3)
N1 C14 C28 C33 -114.5(2)
C15 C14 C28 C33 130.9(2)
C33 C28 C29 C30 0.7(3)
C14 C28 C29 C30 178.3(2)
C28 C29 C30 C31 -1.0(4)
C29 C30 C31 C32 0.6(5)
C30 C31 C32 C33 0.2(5)
C31 C32 C33 C28 -0.6(4)
C29 C28 C33 C32 0.1(4)
C14 C28 C33 C32 -177.5(2)
